data_1506447
loop_
_publ_author_name
'Werz, Daniel B.'
'Schuster, Andreea'
'Gleiter, Rolf'
'Rominger, Frank'

_publ_section_title
;
 Sterically stabilized cyclopropenonophanes and an electronically
 stabilized cyclopropenethionophane: syntheses, structural properties, and
 reactivity.
;
_journal_issue 5
_journal_name_full 'Organic letters'
_journal_page_first 917
_journal_page_last 920
_journal_paper_doi 10.1021/ol047317e
_journal_volume 7
_journal_year 2005
_chemical_formula_sum 'C24 H36 O2'
_chemical_formula_weight 356.53
_chemical_name_common 6beta_in_paper
_chemical_name_systematic
;
 ?
;
_space_group_IT_number 33
_symmetry_cell_setting orthorhombic
_symmetry_space_group_name_Hall 'P 2c -2n'
_symmetry_space_group_name_H-M 'P n a 21'
_atom_sites_solution_hydrogens geom
_atom_sites_solution_primary direct
_atom_sites_solution_secondary difmap
_audit_creation_method SHELXL-97
_cell_angle_alpha 90.00
_cell_angle_beta 90.00
_cell_angle_gamma 90.00
_cell_formula_units_Z 8
_cell_length_a 15.0286(3)
_cell_length_b 7.4850(2)
_cell_length_c 39.3182(8)
_cell_measurement_temperature 200(2)
_cell_volume 4422.87(17)
_computing_cell_refinement 'Bruker SMART'
_computing_data_collection 'Bruker SMART'
_computing_data_reduction 'Bruker SHELXTL'
_computing_molecular_graphics 'Bruker SHELXTL'
_computing_publication_material 'Bruker SHELXTL'
_computing_structure_refinement 'SHELXL-97 (Sheldrick, 1997)'
_computing_structure_solution 'SHELXS-97 (Sheldrick, 1990)'
_diffrn_ambient_temperature 200(2)
_diffrn_measured_fraction_theta_full 0.937
_diffrn_measured_fraction_theta_max 0.937
_diffrn_measurement_device_type 'CCD area detector'
_diffrn_measurement_method 'phi and omega scans'
_diffrn_radiation_monochromator graphite
_diffrn_radiation_source 'fine-focus sealed tube'
_diffrn_radiation_type MoK\a
_diffrn_radiation_wavelength 0.71073
_diffrn_reflns_av_R_equivalents 0.0215
_diffrn_reflns_av_sigmaI/netI 0.0234
_diffrn_reflns_limit_h_max 17
_diffrn_reflns_limit_h_min -18
_diffrn_reflns_limit_k_max 8
_diffrn_reflns_limit_k_min -8
_diffrn_reflns_limit_l_max 45
_diffrn_reflns_limit_l_min -46
_diffrn_reflns_number 23546
_diffrn_reflns_theta_full 25.64
_diffrn_reflns_theta_max 25.64
_diffrn_reflns_theta_min 2.07
_exptl_absorpt_coefficient_mu 0.066
_exptl_absorpt_correction_type multi-scan
_exptl_absorpt_process_details 'Blessing, Acta Cryst. (1995) A51 33-38.'
_exptl_crystal_colour colorless
_exptl_crystal_density_diffrn 1.071
_exptl_crystal_density_method 'not measured'
_exptl_crystal_description polyhedron
_exptl_crystal_F_000 1568
_exptl_crystal_size_max .44
_exptl_crystal_size_mid .42
_exptl_crystal_size_min .30
_refine_diff_density_max 0.143
_refine_diff_density_min -0.176
_refine_diff_density_rms 0.028
_refine_ls_abs_structure_details 'Flack H D (1983), Acta Cryst. A39, 876-881'
_refine_ls_abs_structure_Flack 1.2(10)
_refine_ls_extinction_method none
_refine_ls_goodness_of_fit_ref 1.040
_refine_ls_hydrogen_treatment refall
_refine_ls_matrix_type full
_refine_ls_number_parameters 757
_refine_ls_number_reflns 7583
_refine_ls_number_restraints 1
_refine_ls_restrained_S_all 1.040
_refine_ls_R_factor_all 0.0419
_refine_ls_R_factor_gt 0.0341
_refine_ls_shift/su_max 0.172
_refine_ls_shift/su_mean 0.013
_refine_ls_structure_factor_coef Fsqd
_refine_ls_weighting_details 'calc w=1/[\s^2^(Fo^2^)+(0.0456P)^2^+0.7005P] where P=(Fo^2^+2Fc^2^)/3'
_refine_ls_weighting_scheme calc
_refine_ls_wR_factor_gt 0.0825
_refine_ls_wR_factor_ref 0.0877
_reflns_number_gt 6695
_reflns_number_total 7583
_reflns_threshold_expression >2sigma(I)
_cod_data_source_file ol047317esi20050104_032504.cif
_cod_data_source_block as3
_cod_depositor_comments
;
The following automatic conversions were performed:

'_symmetry_cell_setting' value 'Orthorhombic' changed to
'orthorhombic' according to
/home/saulius/struct/CIF-dictionaries/cif_core.dic dictionary named
'cif_core.dic' version 2.4.1 from 2010-06-29.

Automatic conversion script
Id: cif_fix_values 1715 2011-07-08 13:25:40Z adriana 
;
_cod_original_sg_symbol_H-M Pna2(1)
_cod_database_code 1506447

loop_
_symmetry_equiv_pos_as_xyz
'x, y, z'
'-x, -y, z+1/2'
'x+1/2, -y+1/2, z'
'-x+1/2, y+1/2, z+1/2'

loop_
_atom_site_label
_atom_site_type_symbol
_atom_site_fract_x
_atom_site_fract_y
_atom_site_fract_z
_atom_site_U_iso_or_equiv
_atom_site_adp_type
_atom_site_occupancy
_atom_site_symmetry_multiplicity
_atom_site_calc_flag
O1 O -0.52038(10) -1.15517(17) -0.35766(5) 0.0522(4) Uani 1 1 d
O2 O -0.40979(10) -1.18508(19) -0.47697(5) 0.0443(4) Uani 1 1 d
O3 O -0.33733(10) -0.68126(18) -0.58680(5) 0.0457(4) Uani 1 1 d
O4 O -0.22969(10) -0.67766(19) -0.70782(5) 0.0516(4) Uani 1 1 d
C1 C -0.44491(12) -1.4595(2) -0.35233(5) 0.0272(4) Uani 1 1 d
C2 C -0.46622(15) -1.2754(2) -0.35356(6) 0.0301(5) Uani 1 1 d
C3 C -0.38027(13) -1.3377(2) -0.34515(5) 0.0282(4) Uani 1 1 d
C4 C -0.28633(14) -1.2981(3) -0.33493(5) 0.0347(5) Uani 1 1 d
C5 C -0.23778(15) -1.2077(3) -0.36504(6) 0.0339(5) Uani 1 1 d
H5A H -0.2690(16) -1.099(3) -0.3718(6) 0.052(7) Uiso 1 1 d
H5B H -0.1804(17) -1.168(3) -0.3559(6) 0.045(6) Uiso 1 1 d
C6 C -0.22817(15) -1.3213(3) -0.39671(6) 0.0383(5) Uani 1 1 d
H6A H -0.2847(17) -1.353(3) -0.4046(6) 0.045(6) Uiso 1 1 d
H6B H -0.1976(16) -1.439(3) -0.3908(6) 0.054(7) Uiso 1 1 d
C7 C -0.18015(17) -1.2236(3) -0.42534(7) 0.0325(5) Uani 1 1 d
H7A H -0.2094(14) -1.110(3) -0.4310(5) 0.037(5) Uiso 1 1 d
H7B H -0.1232(17) -1.195(3) -0.4197(6) 0.036(6) Uiso 1 1 d
C8 C -0.17402(12) -1.3283(2) -0.45903(5) 0.0303(4) Uani 1 1 d
C9 C -0.26798(11) -1.3678(2) -0.46980(4) 0.0251(4) Uani 1 1 d
C10 C -0.35531(14) -1.3061(3) -0.47551(5) 0.0282(4) Uani 1 1 d
C11 C -0.33232(12) -1.4892(2) -0.47704(5) 0.0258(4) Uani 1 1 d
C12 C -0.35649(13) -1.6834(2) -0.47961(5) 0.0291(4) Uani 1 1 d
C13 C -0.35818(19) -1.7603(2) -0.44320(7) 0.0279(6) Uani 1 1 d
H13A H -0.3753(16) -1.885(3) -0.4453(6) 0.046(6) Uiso 1 1 d
H13B H -0.302(2) -1.747(3) -0.4334(7) 0.028(6) Uiso 1 1 d
C14 C -0.42410(14) -1.6738(3) -0.41848(5) 0.0300(4) Uani 1 1 d
H14A H -0.4850(17) -1.698(3) -0.4265(6) 0.033(5) Uiso 1 1 d
H14B H -0.4175(12) -1.547(3) -0.4179(5) 0.024(5) Uiso 1 1 d
C15 C -0.4114(2) -1.7445(2) -0.38226(7) 0.0297(6) Uani 1 1 d
H15A H -0.4239(14) -1.868(3) -0.3815(5) 0.037(6) Uiso 1 1 d
H15B H -0.353(2) -1.730(3) -0.3758(7) 0.037(7) Uiso 1 1 d
C16 C -0.46944(14) -1.6539(2) -0.35487(5) 0.0332(4) Uani 1 1 d
C17 C -0.23836(16) -1.4686(3) -0.32399(7) 0.0465(5) Uani 1 1 d
H17A H -0.2423(14) -1.566(3) -0.3399(6) 0.040(6) Uiso 1 1 d
H17B H -0.2670(16) -1.514(3) -0.3039(7) 0.049(6) Uiso 1 1 d
H17C H -0.1732(19) -1.437(3) -0.3201(6) 0.062(7) Uiso 1 1 d
C18 C -0.28930(17) -1.1649(4) -0.30501(7) 0.0512(6) Uani 1 1 d
H18A H -0.327(2) -1.214(3) -0.2830(8) 0.063(8) Uiso 1 1 d
H18B H -0.230(2) -1.127(4) -0.2989(7) 0.069(8) Uiso 1 1 d
H18C H -0.322(2) -1.055(4) -0.3109(8) 0.074(9) Uiso 1 1 d
C19 C -0.11953(15) -1.4993(3) -0.45481(7) 0.0413(5) Uani 1 1 d
H19A H -0.058(2) -1.475(3) -0.4464(7) 0.066(8) Uiso 1 1 d
H19B H -0.1487(15) -1.582(3) -0.4391(6) 0.047(6) Uiso 1 1 d
H19C H -0.1148(15) -1.557(3) -0.4776(7) 0.053(7) Uiso 1 1 d
C20 C -0.13113(18) -1.2114(4) -0.48685(7) 0.0430(6) Uani 1 1 d
H20A H -0.1636(18) -1.104(4) -0.4902(7) 0.062(8) Uiso 1 1 d
H20B H -0.074(2) -1.180(3) -0.4814(7) 0.054(7) Uiso 1 1 d
H20C H -0.135(3) -1.286(4) -0.5100(10) 0.086(11) Uiso 1 1 d
C21 C -0.2861(2) -1.7823(3) -0.50046(7) 0.0393(6) Uani 1 1 d
H21A H -0.2226(18) -1.769(3) -0.4887(7) 0.038(7) Uiso 1 1 d
H21B H -0.2874(16) -1.734(3) -0.5258(7) 0.043(7) Uiso 1 1 d
H21C H -0.3021(15) -1.912(3) -0.5009(6) 0.050(6) Uiso 1 1 d
C22 C -0.44719(17) -1.7022(3) -0.49732(6) 0.0374(5) Uani 1 1 d
H22A H -0.4587(17) -1.831(3) -0.5014(6) 0.043(7) Uiso 1 1 d
H22B H -0.4960(15) -1.642(3) -0.4858(5) 0.033(6) Uiso 1 1 d
H22C H -0.4466(15) -1.658(3) -0.5210(6) 0.041(6) Uiso 1 1 d
C23 C -0.4502(3) -1.7431(3) -0.32023(8) 0.0472(8) Uani 1 1 d
H23A H -0.4702(18) -1.866(4) -0.3211(7) 0.058(7) Uiso 1 1 d
H23B H -0.394(3) -1.736(4) -0.3139(9) 0.055(11) Uiso 1 1 d
H23C H -0.4840(19) -1.683(4) -0.3031(8) 0.061(7) Uiso 1 1 d
C24 C -0.56845(17) -1.6729(3) -0.36322(8) 0.0447(6) Uani 1 1 d
H24A H -0.5824(19) -1.805(3) -0.3672(7) 0.050(8) Uiso 1 1 d
H24B H -0.6046(18) -1.626(3) -0.3440(7) 0.062(7) Uiso 1 1 d
H24C H -0.5862(16) -1.608(3) -0.3854(7) 0.054(7) Uiso 1 1 d
C25 C -0.41463(12) -0.9847(2) -0.58786(5) 0.0263(4) Uani 1 1 d
C26 C -0.39155(13) -0.8018(3) -0.58898(5) 0.0275(4) Uani 1 1 d
C27 C -0.47894(12) -0.8645(2) -0.59570(5) 0.0272(4) Uani 1 1 d
C28 C -0.57185(12) -0.8244(3) -0.60677(5) 0.0310(4) Uani 1 1 d
C29 C -0.56519(17) -0.7238(3) -0.64075(7) 0.0344(6) Uani 1 1 d
H29A H -0.5331(13) -0.611(3) -0.6376(5) 0.031(5) Uiso 1 1 d
H29B H -0.6290(17) -0.691(3) -0.6488(6) 0.039(6) Uiso 1 1 d
C30 C -0.51839(16) -0.8263(3) -0.66911(5) 0.0373(5) Uani 1 1 d
H30A H -0.4590(17) -0.865(3) -0.6599(6) 0.046(6) Uiso 1 1 d
H30B H -0.5538(18) -0.937(4) -0.6732(7) 0.068(8) Uiso 1 1 d
C31 C -0.50869(16) -0.7200(3) -0.70176(6) 0.0336(5) Uani 1 1 d
H31A H -0.4758(14) -0.610(3) -0.6972(5) 0.037(6) Uiso 1 1 d
H31B H -0.5679(16) -0.686(3) -0.7107(6) 0.040(6) Uiso 1 1 d
C32 C -0.46351(13) -0.8175(3) -0.73150(5) 0.0324(4) Uani 1 1 d
C33 C -0.36885(12) -0.8579(2) -0.72162(4) 0.0271(4) Uani 1 1 d
C34 C -0.28227(14) -0.7969(3) -0.71278(6) 0.0316(5) Uani 1 1 d
C35 C -0.30553(12) -0.9808(2) -0.71394(5) 0.0280(4) Uani 1 1 d
C36 C -0.28069(14) -1.1743(2) -0.70984(5) 0.0311(4) Uani 1 1 d
C37 C -0.3374(2) -1.2584(2) -0.68107(7) 0.0309(6) Uani 1 1 d
H37A H -0.3195(13) -1.381(3) -0.6801(5) 0.032(5) Uiso 1 1 d
H37B H -0.4051(18) -1.242(3) -0.6883(6) 0.028(6) Uiso 1 1 d
C38 C -0.32513(15) -1.1802(2) -0.64583(5) 0.0291(4) Uani 1 1 d
H38A H -0.2646(17) -1.206(3) -0.6378(6) 0.039(6) Uiso 1 1 d
H38B H -0.3352(14) -1.046(3) -0.6466(6) 0.040(6) Uiso 1 1 d
C39 C -0.3906(2) -1.2609(3) -0.62069(7) 0.0326(6) Uani 1 1 d
H39A H -0.454(2) -1.256(3) -0.6295(7) 0.036(7) Uiso 1 1 d
H39B H -0.3784(14) -1.393(3) -0.6180(5) 0.036(5) Uiso 1 1 d
C40 C -0.39092(14) -1.1795(2) -0.58452(5) 0.0289(4) Uani 1 1 d
C41 C -0.62749(15) -0.9952(3) -0.61034(7) 0.0426(5) Uani 1 1 d
H41A H -0.6868(17) -0.962(3) -0.6192(6) 0.045(6) Uiso 1 1 d
H41B H -0.6320(18) -1.055(4) -0.5885(8) 0.069(8) Uiso 1 1 d
H41C H -0.5976(15) -1.083(3) -0.6261(6) 0.045(6) Uiso 1 1 d
C42 C -0.61472(17) -0.7021(4) -0.57994(7) 0.0442(6) Uani 1 1 d
H42A H -0.6159(18) -0.761(3) -0.5572(7) 0.040(7) Uiso 1 1 d
H42B H -0.6769(19) -0.682(3) -0.5864(6) 0.049(6) Uiso 1 1 d
H42C H -0.5817(15) -0.586(3) -0.5791(5) 0.040(6) Uiso 1 1 d
C43 C -0.51313(16) -0.9893(3) -0.74078(6) 0.0417(5) Uani 1 1 d
H43A H -0.5067(14) -1.085(3) -0.7235(6) 0.044(6) Uiso 1 1 d
H43B H -0.4864(18) -1.043(3) -0.7622(7) 0.069(8) Uiso 1 1 d
H43C H -0.5755(16) -0.971(3) -0.7440(5) 0.036(5) Uiso 1 1 d
C44 C -0.46098(17) -0.6927(4) -0.76272(6) 0.0470(6) Uani 1 1 d
H44A H -0.5263(17) -0.658(3) -0.7676(6) 0.053(6) Uiso 1 1 d
H44B H -0.4290(16) -0.573(3) -0.7565(6) 0.051(6) Uiso 1 1 d
H44C H -0.440(2) -0.762(3) -0.7835(8) 0.061(8) Uiso 1 1 d
C45 C -0.3014(3) -1.2738(3) -0.74303(7) 0.0498(8) Uani 1 1 d
H45A H -0.367(3) -1.260(3) -0.7486(9) 0.061(10) Uiso 1 1 d
H45B H -0.2840(18) -1.399(4) -0.7386(7) 0.069(8) Uiso 1 1 d
H45C H -0.2640(19) -1.223(4) -0.7627(8) 0.064(8) Uiso 1 1 d
C46 C -0.18183(18) -1.1893(3) -0.70199(8) 0.0447(6) Uani 1 1 d
H46A H -0.1704(17) -1.319(3) -0.6984(6) 0.039(7) Uiso 1 1 d
H46B H -0.1465(16) -1.146(3) -0.7201(6) 0.045(6) Uiso 1 1 d
H46C H -0.1654(15) -1.123(3) -0.6807(6) 0.044(6) Uiso 1 1 d
C47 C -0.4617(2) -1.2744(3) -0.56306(8) 0.0415(6) Uani 1 1 d
H47A H -0.4758(17) -1.221(3) -0.5448(8) 0.044(7) Uiso 1 1 d
H47B H -0.4436(16) -1.402(4) -0.5599(6) 0.054(7) Uiso 1 1 d
H47C H -0.515(2) -1.268(3) -0.5734(8) 0.044(8) Uiso 1 1 d
C48 C -0.30029(17) -1.2001(3) -0.56746(6) 0.0361(5) Uani 1 1 d
H48A H -0.2830(16) -1.325(3) -0.5687(6) 0.036(6) Uiso 1 1 d
H48B H -0.3036(14) -1.152(3) -0.5446(6) 0.037(6) Uiso 1 1 d
H48C H -0.2545(16) -1.134(3) -0.5810(7) 0.048(6) Uiso 1 1 d

loop_
_atom_site_aniso_label
_atom_site_aniso_U_11
_atom_site_aniso_U_22
_atom_site_aniso_U_33
_atom_site_aniso_U_23
_atom_site_aniso_U_13
_atom_site_aniso_U_12
O1 0.0309(8) 0.0265(7) 0.0992(13) 0.0045(8) -0.0126(9) 0.0054(6)
O2 0.0298(8) 0.0313(8) 0.0717(11) -0.0062(8) -0.0086(8) 0.0067(6)
O3 0.0314(9) 0.0291(7) 0.0766(12) 0.0083(8) -0.0096(8) -0.0062(7)
O4 0.0313(9) 0.0278(7) 0.0956(13) 0.0046(7) -0.0140(8) -0.0043(6)
C1 0.0302(10) 0.0264(8) 0.0251(8) -0.0011(7) 0.0052(7) -0.0016(8)
C2 0.0238(11) 0.0291(9) 0.0373(11) 0.0002(9) 0.0003(9) -0.0014(8)
C3 0.0306(10) 0.0272(9) 0.0268(9) -0.0021(7) 0.0016(7) 0.0035(8)
C4 0.0265(11) 0.0412(11) 0.0363(11) -0.0047(9) -0.0043(9) 0.0057(9)
C5 0.0237(12) 0.0342(10) 0.0438(13) -0.0029(10) -0.0044(10) -0.0028(10)
C6 0.0366(13) 0.0363(12) 0.0421(12) -0.0024(9) -0.0008(10) -0.0066(10)
C7 0.0217(13) 0.0308(11) 0.0450(14) -0.0015(9) -0.0032(10) -0.0032(9)
C8 0.0197(10) 0.0332(11) 0.0379(10) 0.0025(9) 0.0019(8) 0.0003(8)
C9 0.0242(9) 0.0246(8) 0.0265(9) 0.0032(7) 0.0035(7) 0.0015(7)
C10 0.0281(11) 0.0260(10) 0.0306(10) -0.0011(9) 0.0000(9) -0.0016(8)
C11 0.0263(9) 0.0269(9) 0.0242(8) 0.0011(7) 0.0029(7) 0.0006(7)
C12 0.0327(11) 0.0227(10) 0.0319(10) -0.0041(8) 0.0041(8) -0.0040(8)
C13 0.0343(16) 0.0184(11) 0.0311(13) -0.0010(7) 0.0028(11) -0.0015(8)
C14 0.0317(11) 0.0221(11) 0.0363(11) -0.0010(8) 0.0032(8) -0.0014(8)
C15 0.0394(17) 0.0192(11) 0.0304(13) 0.0026(7) 0.0013(12) -0.0003(8)
C16 0.0427(11) 0.0212(8) 0.0356(10) 0.0026(8) 0.0095(9) -0.0005(8)
C17 0.0376(13) 0.0500(14) 0.0519(14) 0.0078(12) -0.0081(10) 0.0108(10)
C18 0.0380(14) 0.0683(18) 0.0475(14) -0.0216(13) -0.0090(11) 0.0034(13)
C19 0.0264(11) 0.0413(13) 0.0563(14) 0.0014(11) 0.0016(10) 0.0085(9)
C20 0.0271(14) 0.0523(14) 0.0497(15) 0.0122(13) 0.0063(11) -0.0055(12)
C21 0.0456(16) 0.0327(11) 0.0395(14) -0.0088(10) 0.0106(12) 0.0028(11)
C22 0.0406(14) 0.0341(12) 0.0375(14) -0.0032(11) 0.0004(10) -0.0077(11)
C23 0.078(3) 0.0280(13) 0.0356(15) 0.0051(9) 0.0120(17) 0.0027(12)
C24 0.0404(14) 0.0302(12) 0.0636(16) -0.0014(11) 0.0149(12) -0.0076(9)
C25 0.0281(10) 0.0264(9) 0.0245(8) -0.0012(7) 0.0025(7) 0.0004(7)
C26 0.0227(11) 0.0264(9) 0.0335(10) 0.0026(9) 0.0002(8) -0.0004(8)
C27 0.0263(9) 0.0277(9) 0.0277(9) -0.0025(7) 0.0040(7) 0.0006(8)
C28 0.0210(10) 0.0315(10) 0.0405(10) -0.0064(9) 0.0020(8) -0.0002(8)
C29 0.0233(13) 0.0324(11) 0.0476(15) -0.0038(10) -0.0051(11) 0.0047(9)
C30 0.0375(13) 0.0366(12) 0.0377(12) 0.0013(9) -0.0026(9) 0.0064(10)
C31 0.0215(12) 0.0325(11) 0.0467(14) 0.0051(10) -0.0054(10) 0.0004(9)
C32 0.0264(11) 0.0346(11) 0.0362(11) 0.0058(9) -0.0073(8) -0.0040(9)
C33 0.0286(10) 0.0245(8) 0.0283(9) 0.0010(7) 0.0017(7) -0.0021(8)
C34 0.0270(12) 0.0251(9) 0.0428(12) 0.0038(9) -0.0020(10) 0.0007(9)
C35 0.0301(10) 0.0249(9) 0.0291(9) 0.0014(7) 0.0049(7) -0.0002(7)
C36 0.0407(11) 0.0177(8) 0.0350(10) 0.0002(7) 0.0055(9) 0.0038(7)
C37 0.0378(16) 0.0179(11) 0.0369(14) 0.0003(7) 0.0039(12) 0.0000(8)
C38 0.0351(12) 0.0218(10) 0.0304(10) -0.0011(8) -0.0004(8) 0.0015(8)
C39 0.0421(18) 0.0205(11) 0.0353(14) 0.0002(8) 0.0001(12) -0.0006(8)
C40 0.0364(11) 0.0206(9) 0.0297(10) 0.0000(8) 0.0013(8) -0.0007(8)
C41 0.0285(11) 0.0419(13) 0.0573(14) -0.0046(12) 0.0023(10) -0.0063(9)
C42 0.0246(13) 0.0525(14) 0.0555(17) -0.0146(14) 0.0049(11) 0.0040(12)
C43 0.0396(13) 0.0462(13) 0.0392(12) -0.0035(10) -0.0075(10) -0.0117(10)
C44 0.0383(13) 0.0554(15) 0.0474(14) 0.0176(12) -0.0059(11) -0.0039(11)
C45 0.088(3) 0.0279(13) 0.0340(14) -0.0001(9) 0.0075(16) 0.0048(12)
C46 0.0416(14) 0.0328(12) 0.0597(16) 0.0073(11) 0.0168(12) 0.0104(10)
C47 0.0496(18) 0.0327(12) 0.0422(15) 0.0065(11) 0.0084(14) -0.0033(11)
C48 0.0444(14) 0.0323(11) 0.0317(13) 0.0011(10) -0.0045(10) 0.0091(11)

loop_
_atom_type_symbol
_atom_type_description
_atom_type_scat_dispersion_real
_atom_type_scat_dispersion_imag
_atom_type_scat_source
C C 0.0033 0.0016 'International Tables Vol C Tables 4.2.6.8 and 6.1.1.4'
H H 0.0000 0.0000 'International Tables Vol C Tables 4.2.6.8 and 6.1.1.4'
O O 0.0106 0.0060 'International Tables Vol C Tables 4.2.6.8 and 6.1.1.4'

loop_
_geom_angle_atom_site_label_1
_geom_angle_atom_site_label_2
_geom_angle_atom_site_label_3
_geom_angle
C3 C1 C2 61.11(14)
C3 C1 C16 146.72(18)
C2 C1 C16 152.11(18)
O1 C2 C3 151.9(2)
O1 C2 C1 150.5(2)
C3 C2 C1 57.56(13)
C1 C3 C2 61.33(14)
C1 C3 C4 149.38(17)
C2 C3 C4 149.27(17)
C3 C4 C17 110.81(18)
C3 C4 C18 107.77(18)
C17 C4 C18 109.8(2)
C3 C4 C5 109.01(17)
C17 C4 C5 111.01(18)
C18 C4 C5 108.3(2)
C6 C5 C4 115.38(18)
C5 C6 C7 112.52(18)
C6 C7 C8 114.77(17)
C9 C8 C19 111.63(16)
C9 C8 C20 107.73(17)
C19 C8 C20 109.15(18)
C9 C8 C7 106.62(16)
C19 C8 C7 111.37(18)
C20 C8 C7 110.26(18)
C11 C9 C10 61.47(13)
C11 C9 C8 149.34(17)
C10 C9 C8 148.72(17)
O2 C10 C9 151.0(2)
O2 C10 C11 151.6(2)
C9 C10 C11 57.43(13)
C9 C11 C10 61.10(13)
C9 C11 C12 146.56(17)
C10 C11 C12 151.82(18)
C11 C12 C21 109.71(17)
C11 C12 C22 109.51(17)
C21 C12 C22 109.03(19)
C11 C12 C13 107.61(15)
C21 C12 C13 109.14(18)
C22 C12 C13 111.81(19)
C14 C13 C12 116.23(18)
C13 C14 C15 111.35(18)
C14 C15 C16 115.30(19)
C1 C16 C24 110.02(16)
C1 C16 C15 109.46(16)
C24 C16 C15 111.0(2)
C1 C16 C23 108.28(18)
C24 C16 C23 109.3(2)
C15 C16 C23 108.66(19)
C27 C25 C26 61.63(14)
C27 C25 C40 146.17(18)
C26 C25 C40 151.91(18)
O3 C26 C25 151.6(2)
O3 C26 C27 151.2(2)
C25 C26 C27 57.22(13)
C25 C27 C26 61.15(13)
C25 C27 C28 150.00(18)
C26 C27 C28 148.58(18)
C27 C28 C41 111.66(17)
C27 C28 C29 106.91(16)
C41 C28 C29 111.35(18)
C27 C28 C42 108.15(17)
C41 C28 C42 109.30(18)
C29 C28 C42 109.38(19)
C30 C29 C28 114.78(17)
C31 C30 C29 113.50(18)
C30 C31 C32 115.91(17)
C33 C32 C43 110.66(17)
C33 C32 C31 108.47(17)
C43 C32 C31 111.42(18)
C33 C32 C44 107.68(17)
C43 C32 C44 109.31(19)
C31 C32 C44 109.21(18)
C35 C33 C34 61.42(14)
C35 C33 C32 148.89(17)
C34 C33 C32 149.67(17)
O4 C34 C35 151.9(2)
O4 C34 C33 151.1(2)
C35 C34 C33 57.04(13)
C33 C35 C34 61.54(14)
C33 C35 C36 148.22(18)
C34 C35 C36 150.24(18)
C35 C36 C46 109.58(17)
C35 C36 C45 109.03(18)
C46 C36 C45 109.6(2)
C35 C36 C37 109.43(16)
C46 C36 C37 111.04(19)
C45 C36 C37 108.2(2)
C38 C37 C36 116.32(18)
C37 C38 C39 111.21(19)
C38 C39 C40 116.26(19)
C25 C40 C48 110.32(16)
C25 C40 C47 109.40(17)
C48 C40 C47 109.3(2)
C25 C40 C39 107.57(15)
C48 C40 C39 111.21(19)
C47 C40 C39 108.97(19)

loop_
_geom_bond_atom_site_label_1
_geom_bond_atom_site_label_2
_geom_bond_distance
O1 C2 1.224(3)
O2 C10 1.222(2)
O3 C26 1.219(3)
O4 C34 1.208(3)
C1 C3 1.362(3)
C1 C2 1.416(3)
C1 C16 1.505(2)
C2 C3 1.413(3)
C3 C4 1.497(3)
C4 C17 1.527(3)
C4 C18 1.543(3)
C4 C5 1.547(3)
C5 C6 1.515(3)
C6 C7 1.524(3)
C7 C8 1.542(3)
C8 C9 1.504(2)
C8 C19 1.529(3)
C8 C20 1.542(3)
C9 C11 1.357(3)
C9 C10 1.410(3)
C10 C11 1.415(3)
C11 C12 1.502(2)
C12 C21 1.530(3)
C12 C22 1.537(3)
C12 C13 1.543(3)
C13 C14 1.531(3)
C14 C15 1.531(3)
C15 C16 1.543(3)
C16 C24 1.530(3)
C16 C23 1.544(4)
C25 C27 1.356(3)
C25 C26 1.413(3)
C25 C40 1.506(2)
C26 C27 1.419(3)
C27 C28 1.493(3)
C28 C41 1.534(3)
C28 C29 1.537(3)
C28 C42 1.538(3)
C29 C30 1.525(3)
C30 C31 1.517(3)
C31 C32 1.537(3)
C32 C33 1.505(3)
C32 C43 1.531(3)
C32 C44 1.543(3)
C33 C35 1.357(3)
C33 C34 1.422(3)
C34 C35 1.421(3)
C35 C36 1.504(2)
C36 C46 1.522(3)
C36 C45 1.535(4)
C36 C37 1.550(3)
C37 C38 1.516(3)
C38 C39 1.521(3)
C39 C40 1.547(3)
C40 C48 1.526(3)
C40 C47 1.533(3)

loop_
_cod_related_entry_id
_cod_related_entry_database
_cod_related_entry_code
1 ChemSpider 30651724
